data_2201262
loop_
_publ_author_name
'Clegg, William'
'Azizolla Beheshti'
'Moayad Hosaini Sadr'

_publ_section_title
;
 Bis(tetraethylammonium) bis[cyanocuprate(I)]tetrathiomolybdate(VI)
 hydrate
;
_journal_issue 7
_journal_name_full 'Acta Crystallographica Section E'
_journal_page_first m349
_journal_page_last m351
_journal_paper_doi 10.1107/S160053680201070X
_journal_volume 58
_journal_year 2002
_chemical_formula_iupac '(C8 H20 N)2 [Cu2 Mo S4 (C1 N1)2], H2 O'
_chemical_formula_moiety '2 C8 H20 N 1+, C2 Cu2 Mo N2 S4 2-, H2 O'
_chemical_formula_sum 'C18 H42 Cu2 Mo N4 O S4'
_chemical_formula_weight 681.82
_chemical_name_systematic
;
?
;
_space_group_IT_number 14
_symmetry_cell_setting monoclinic
_symmetry_space_group_name_Hall '-P 2yn'
_symmetry_space_group_name_H-M 'P 1 21/n 1'
_atom_sites_solution_hydrogens geom
_atom_sites_solution_primary direct
_atom_sites_solution_secondary difmap
_audit_creation_method SHELXL-97
_cell_angle_alpha 90.00
_cell_angle_beta 99.592(2)
_cell_angle_gamma 90.00
_cell_formula_units_Z 4
_cell_length_a 14.1202(5)
_cell_length_b 7.1989(3)
_cell_length_c 29.3581(10)
_cell_measurement_reflns_used 19634
_cell_measurement_temperature 160(2)
_cell_measurement_theta_max 28.6
_cell_measurement_theta_min 2.3
_cell_volume 2942.53(19)
_computing_cell_refinement 'SAINT (Bruker, 1997)'
_computing_data_collection 'SMART (Bruker, 1997)'
_computing_data_reduction SAINT
_computing_molecular_graphics SHELXTL
_computing_publication_material 'SHELXTL and local programs'
_computing_structure_refinement SHELXTL
_computing_structure_solution 'SHELXTL (Sheldrick, 1997b)'
_diffrn_ambient_temperature 160(2)
_diffrn_detector_area_resol_mean 8.192
_diffrn_measured_fraction_theta_full 0.999
_diffrn_measured_fraction_theta_max 0.931
_diffrn_measurement_device_type 'Bruker SMART CCD'
_diffrn_measurement_method '\w rotation with narrow frames'
_diffrn_radiation_monochromator graphite
_diffrn_radiation_source 'fine-focus sealed tube'
_diffrn_radiation_type MoK\a
_diffrn_radiation_wavelength 0.71073
_diffrn_reflns_av_R_equivalents 0.0265
_diffrn_reflns_av_sigmaI/netI 0.0218
_diffrn_reflns_limit_h_max 18
_diffrn_reflns_limit_h_min -18
_diffrn_reflns_limit_k_max 9
_diffrn_reflns_limit_k_min -9
_diffrn_reflns_limit_l_max 39
_diffrn_reflns_limit_l_min -38
_diffrn_reflns_number 24398
_diffrn_reflns_theta_full 26.00
_diffrn_reflns_theta_max 28.6
_diffrn_reflns_theta_min 1.7
_diffrn_standards_number 0
_exptl_absorpt_coefficient_mu 2.152
_exptl_absorpt_correction_T_max 0.725
_exptl_absorpt_correction_T_min 0.511
_exptl_absorpt_correction_type multi-scan
_exptl_absorpt_process_details '(SADABS; Sheldrick, 1997a)'
_exptl_crystal_colour orange
_exptl_crystal_density_diffrn 1.539
_exptl_crystal_density_method 'not measured'
_exptl_crystal_description block
_exptl_crystal_F_000 1400
_exptl_crystal_size_max 0.36
_exptl_crystal_size_mid 0.26
_exptl_crystal_size_min 0.16
_refine_diff_density_max 0.421
_refine_diff_density_min -0.363
_refine_ls_extinction_coef 0.00051(8)
_refine_ls_extinction_expression Fc^*^=kFc[1+0.001xFc^2^\l^3^/sin(2\q)]^-1/4^
_refine_ls_extinction_method SHELXTL
_refine_ls_goodness_of_fit_ref 1.057
_refine_ls_hydrogen_treatment mixed
_refine_ls_matrix_type full
_refine_ls_number_parameters 288
_refine_ls_number_reflns 7028
_refine_ls_number_restraints 0
_refine_ls_restrained_S_all 1.057
_refine_ls_R_factor_all 0.0292
_refine_ls_R_factor_gt 0.0236
_refine_ls_shift/su_max 0.003
_refine_ls_shift/su_mean 0.000
_refine_ls_structure_factor_coef Fsqd
_refine_ls_weighting_details 'w = 1/[\s^2^(Fo^2^)+(0.0244P)^2^+1.1510P] where P = (Fo^2^+2Fc^2^)/3'
_refine_ls_weighting_scheme calc
_refine_ls_wR_factor_gt 0.0543
_refine_ls_wR_factor_ref 0.0561
_reflns_number_gt 6142
_reflns_number_total 7028
_reflns_threshold_expression I>2\s(I)
_cod_data_source_file bt6150.cif
_cod_data_source_block I
_cod_original_sg_symbol_H-M 'P 21/n'
_cod_database_code 2201262
_cod_database_fobs_code 2201262

loop_
_symmetry_equiv_pos_as_xyz
'x, y, z'
'-x+1/2, y+1/2, -z+1/2'
'-x, -y, -z'
'x-1/2, -y-1/2, z-1/2'

loop_
_atom_site_label
_atom_site_fract_x
_atom_site_fract_y
_atom_site_fract_z
_atom_site_U_iso_or_equiv
_atom_site_adp_type
_atom_site_calc_flag
_atom_site_refinement_flags
_atom_site_occupancy
_atom_site_disorder_assembly
_atom_site_disorder_group
_atom_site_type_symbol
Mo 0.778068(10) 0.73485(2) 0.613186(5) 0.02367(5) Uani d . 1 . . Mo
S1 0.87452(3) 0.73525(7) 0.560607(16) 0.02997(10) Uani d . 1 . . S
S2 0.85343(4) 0.88526(7) 0.674149(17) 0.03474(11) Uani d . 1 . . S
S3 0.74611(3) 0.44865(7) 0.633126(16) 0.03043(10) Uani d . 1 . . S
S4 0.63931(4) 0.87262(7) 0.587334(19) 0.03657(12) Uani d . 1 . . S
Cu1 0.949058(16) 0.88778(3) 0.621687(8) 0.02974(6) Uani d . 1 . . Cu
C1 1.07246(14) 0.9966(3) 0.62972(7) 0.0336(4) Uani d . 1 . . C
N1 1.14702(13) 1.0610(3) 0.63486(7) 0.0478(5) Uani d . 1 . . N
Cu2 0.607099(16) 0.59106(3) 0.610582(8) 0.03120(6) Uani d . 1 . . Cu
C2 0.48418(14) 0.5023(3) 0.61730(7) 0.0324(4) Uani d . 1 . . C
N2 0.41147(12) 0.4554(3) 0.62476(7) 0.0432(4) Uani d . 1 . . N
N3 1.00752(11) 0.3916(2) 0.75999(5) 0.0264(3) Uani d . 1 . . N
C3 0.90851(14) 0.3327(3) 0.73621(7) 0.0364(4) Uani d . 1 . . C
H3A 0.8693 0.4457 0.7280 0.044 Uiso calc R 1 . . H
H3B 0.9150 0.2688 0.7070 0.044 Uiso calc R 1 . . H
C4 0.85506(17) 0.2060(4) 0.76431(8) 0.0491(6) Uani d . 1 . . C
H4A 0.8925 0.0925 0.7722 0.074 Uiso calc R 1 . . H
H4B 0.7925 0.1739 0.7462 0.074 Uiso calc R 1 . . H
H4C 0.8456 0.2697 0.7927 0.074 Uiso calc R 1 . . H
C5 1.00345(14) 0.4711(3) 0.80763(6) 0.0310(4) Uani d . 1 . . C
H5A 0.9900 0.3684 0.8281 0.037 Uiso calc R 1 . . H
H5B 1.0675 0.5218 0.8205 0.037 Uiso calc R 1 . . H
C6 0.92986(17) 0.6212(3) 0.80906(8) 0.0445(5) Uani d . 1 . . C
H6A 0.9439 0.7264 0.7901 0.067 Uiso calc R 1 . . H
H6B 0.9320 0.6625 0.8410 0.067 Uiso calc R 1 . . H
H6C 0.8658 0.5725 0.7970 0.067 Uiso calc R 1 . . H
C7 1.04516(15) 0.5426(3) 0.73140(7) 0.0333(4) Uani d . 1 . . C
H7A 0.9995 0.6480 0.7283 0.040 Uiso calc R 1 . . H
H7B 1.1072 0.5880 0.7485 0.040 Uiso calc R 1 . . H
C8 1.05984(17) 0.4838(3) 0.68367(7) 0.0450(5) Uani d . 1 . . C
H8A 1.1053 0.3800 0.6862 0.068 Uiso calc R 1 . . H
H8B 1.0855 0.5885 0.6682 0.068 Uiso calc R 1 . . H
H8C 0.9983 0.4449 0.6657 0.068 Uiso calc R 1 . . H
C9 1.07298(15) 0.2228(3) 0.76485(7) 0.0366(4) Uani d . 1 . . C
H9A 1.0486 0.1324 0.7855 0.044 Uiso calc R 1 . . H
H9B 1.0687 0.1636 0.7341 0.044 Uiso calc R 1 . . H
C10 1.17764(16) 0.2603(3) 0.78349(9) 0.0510(6) Uani d . 1 . . C
H10A 1.2048 0.3399 0.7618 0.077 Uiso calc R 1 . . H
H10B 1.2129 0.1425 0.7873 0.077 Uiso calc R 1 . . H
H10C 1.1831 0.3229 0.8135 0.077 Uiso calc R 1 . . H
N4 0.76295(11) 0.2435(2) 0.47284(5) 0.0271(3) Uani d . 1 . . N
C11 0.85946(15) 0.1487(3) 0.48631(7) 0.0348(4) Uani d . 1 . . C
H11A 0.8890 0.1339 0.4582 0.042 Uiso calc R 1 . . H
H11B 0.8484 0.0228 0.4979 0.042 Uiso calc R 1 . . H
C12 0.93053(16) 0.2489(3) 0.52267(8) 0.0428(5) Uani d . 1 . . C
H12A 0.9441 0.3723 0.5112 0.064 Uiso calc R 1 . . H
H12B 0.9903 0.1772 0.5292 0.064 Uiso calc R 1 . . H
H12C 0.9031 0.2617 0.5510 0.064 Uiso calc R 1 . . H
C13 0.77522(14) 0.4405(2) 0.45617(6) 0.0295(4) Uani d . 1 . . C
H13A 0.7108 0.4943 0.4456 0.035 Uiso calc R 1 . . H
H13B 0.8066 0.5158 0.4827 0.035 Uiso calc R 1 . . H
C14 0.83351(16) 0.4574(3) 0.41737(7) 0.0407(5) Uani d . 1 . . C
H14A 0.8981 0.4073 0.4276 0.061 Uiso calc R 1 . . H
H14B 0.8382 0.5884 0.4090 0.061 Uiso calc R 1 . . H
H14C 0.8019 0.3872 0.3905 0.061 Uiso calc R 1 . . H
C15 0.70351(15) 0.1337(3) 0.43394(7) 0.0341(4) Uani d . 1 . . C
H15A 0.6448 0.2055 0.4220 0.041 Uiso calc R 1 . . H
H15B 0.7409 0.1212 0.4084 0.041 Uiso calc R 1 . . H
C16 0.6740(2) -0.0585(3) 0.44732(9) 0.0577(7) Uani d . 1 . . C
H16A 0.7314 -0.1306 0.4597 0.087 Uiso calc R 1 . . H
H16B 0.6389 -0.1215 0.4200 0.087 Uiso calc R 1 . . H
H16C 0.6326 -0.0478 0.4709 0.087 Uiso calc R 1 . . H
C17 0.71310(15) 0.2522(3) 0.51470(7) 0.0368(5) Uani d . 1 . . C
H17A 0.7123 0.1258 0.5279 0.044 Uiso calc R 1 . . H
H17B 0.7516 0.3321 0.5383 0.044 Uiso calc R 1 . . H
C18 0.61144(16) 0.3252(4) 0.50570(8) 0.0515(6) Uani d . 1 . . C
H18A 0.6114 0.4530 0.4942 0.077 Uiso calc R 1 . . H
H18B 0.5849 0.3231 0.5345 0.077 Uiso calc R 1 . . H
H18C 0.5721 0.2469 0.4826 0.077 Uiso calc R 1 . . H
O1 0.30345(13) 0.2693(3) 0.68701(6) 0.0472(4) Uani d . 1 . . O
H1A 0.261(2) 0.214(4) 0.6721(11) 0.068(10) Uiso d . 1 . . H
H1B 0.3263(19) 0.324(4) 0.6682(10) 0.055(9) Uiso d . 1 . . H

loop_
_atom_site_aniso_label
_atom_site_aniso_U_11
_atom_site_aniso_U_22
_atom_site_aniso_U_33
_atom_site_aniso_U_12
_atom_site_aniso_U_13
_atom_site_aniso_U_23
Mo 0.02510(8) 0.02423(8) 0.02190(8) -0.00257(6) 0.00457(6) -0.00003(6)
S1 0.0342(2) 0.0325(2) 0.0245(2) -0.00403(18) 0.00871(18) -0.00215(18)
S2 0.0377(3) 0.0391(3) 0.0288(2) -0.0091(2) 0.00953(19) -0.0104(2)
S3 0.0326(2) 0.0284(2) 0.0292(2) -0.00338(18) 0.00193(18) 0.00410(18)
S4 0.0306(2) 0.0352(3) 0.0444(3) 0.0023(2) 0.0075(2) 0.0112(2)
Cu1 0.02803(12) 0.03011(12) 0.03154(12) -0.00591(9) 0.00631(9) -0.00216(9)
C1 0.0358(10) 0.0308(10) 0.0352(10) -0.0041(8) 0.0086(8) -0.0047(8)
N1 0.0373(10) 0.0452(11) 0.0625(13) -0.0099(8) 0.0132(9) -0.0114(9)
Cu2 0.02688(12) 0.03591(13) 0.03048(12) -0.00653(9) 0.00378(9) 0.00275(10)
C2 0.0298(10) 0.0321(10) 0.0329(10) -0.0018(8) -0.0018(8) 0.0035(8)
N2 0.0303(9) 0.0499(11) 0.0476(11) -0.0082(8) 0.0012(8) 0.0063(9)
N3 0.0301(8) 0.0269(8) 0.0224(7) 0.0028(6) 0.0047(6) 0.0005(6)
C3 0.0348(10) 0.0433(11) 0.0293(10) -0.0022(9) 0.0001(8) -0.0106(9)
C4 0.0436(13) 0.0595(15) 0.0472(13) -0.0189(11) 0.0157(10) -0.0203(11)
C5 0.0359(10) 0.0341(10) 0.0226(9) -0.0041(8) 0.0033(7) -0.0039(7)
C6 0.0558(14) 0.0389(12) 0.0402(12) 0.0032(10) 0.0124(10) -0.0119(10)
C7 0.0388(10) 0.0314(10) 0.0304(10) 0.0026(8) 0.0078(8) 0.0076(8)
C8 0.0548(14) 0.0500(13) 0.0339(11) 0.0128(11) 0.0181(10) 0.0100(10)
C9 0.0424(11) 0.0301(10) 0.0390(11) 0.0089(8) 0.0117(9) 0.0048(8)
C10 0.0402(12) 0.0581(15) 0.0547(14) 0.0159(11) 0.0077(10) 0.0165(12)
N4 0.0377(8) 0.0210(7) 0.0232(7) 0.0007(6) 0.0063(6) -0.0001(6)
C11 0.0438(11) 0.0268(9) 0.0329(10) 0.0092(8) 0.0041(8) 0.0048(8)
C12 0.0417(12) 0.0412(12) 0.0428(12) 0.0071(9) -0.0015(9) 0.0027(10)
C13 0.0387(10) 0.0200(8) 0.0285(9) 0.0016(7) 0.0018(7) 0.0017(7)
C14 0.0446(12) 0.0387(11) 0.0396(11) -0.0013(9) 0.0097(9) 0.0111(9)
C15 0.0456(11) 0.0295(10) 0.0262(9) -0.0038(8) 0.0035(8) -0.0052(8)
C16 0.0806(19) 0.0335(12) 0.0558(15) -0.0192(12) 0.0021(13) -0.0040(11)
C17 0.0461(12) 0.0417(12) 0.0243(9) -0.0022(9) 0.0106(8) -0.0004(8)
C18 0.0439(13) 0.0741(17) 0.0394(12) 0.0020(12) 0.0152(10) -0.0079(12)
O1 0.0376(9) 0.0564(11) 0.0457(10) -0.0091(8) 0.0019(8) 0.0081(8)

loop_
_atom_type_symbol
_atom_type_description
_atom_type_scat_dispersion_real
_atom_type_scat_dispersion_imag
_atom_type_scat_source
C C 0.0033 0.0016 'International Tables Vol C Tables 4.2.6.8 and 6.1.1.4'
H H 0.0000 0.0000 'International Tables Vol C Tables 4.2.6.8 and 6.1.1.4'
N N 0.0061 0.0033 'International Tables Vol C Tables 4.2.6.8 and 6.1.1.4'
O O 0.0106 0.0060 'International Tables Vol C Tables 4.2.6.8 and 6.1.1.4'
S S 0.1246 0.1234 'International Tables Vol C Tables 4.2.6.8 and 6.1.1.4'
Cu Cu 0.3201 1.2651 'International Tables Vol C Tables 4.2.6.8 and 6.1.1.4'
Mo Mo -1.6832 0.6857 'International Tables Vol C Tables 4.2.6.8 and 6.1.1.4'

loop_
_geom_angle_atom_site_label_1
_geom_angle_atom_site_label_2
_geom_angle_atom_site_label_3
_geom_angle
_geom_angle_publ_flag
S1 Mo S2 107.103(19) yes
S1 Mo S3 111.174(19) yes
S1 Mo S4 111.78(2) yes
S2 Mo S3 109.561(19) yes
S2 Mo S4 109.73(2) yes
S3 Mo S4 107.483(19) yes
Mo S1 Cu1 72.640(15) yes
Mo S2 Cu1 72.968(16) yes
Mo S3 Cu2 72.494(16) yes
Mo S4 Cu2 72.496(17) yes
S1 Cu1 S2 107.285(19) yes
S1 Cu1 C1 127.66(6) yes
S2 Cu1 C1 125.04(6) yes
Cu1 C1 N1 179.4(2) yes
S3 Cu2 S4 107.40(2) yes
S3 Cu2 C2 126.55(6) yes
S4 Cu2 C2 125.59(6) yes
Cu2 C2 N2 174.46(19) yes
C3 N3 C5 110.82(14) ?
C3 N3 C7 109.01(15) ?
C3 N3 C9 108.66(15) ?
C5 N3 C7 107.97(14) ?
C5 N3 C9 109.29(14) ?
C7 N3 C9 111.10(15) ?
N3 C3 C4 115.03(17) ?
N3 C5 C6 115.34(16) ?
N3 C7 C8 115.23(17) ?
N3 C9 C10 115.71(17) ?
C11 N4 C13 111.00(15) ?
C11 N4 C15 108.74(14) ?
C11 N4 C17 109.01(14) ?
C13 N4 C15 108.75(14) ?
C13 N4 C17 108.39(14) ?
C15 N4 C17 110.95(15) ?
N4 C11 C12 115.41(16) ?
N4 C13 C14 114.93(15) ?
N4 C15 C16 114.89(17) ?
N4 C17 C18 115.39(17) ?

loop_
_geom_bond_atom_site_label_1
_geom_bond_atom_site_label_2
_geom_bond_site_symmetry_2
_geom_bond_distance
_geom_bond_publ_flag
Mo S1 . 2.2222(5) yes
Mo S2 . 2.2076(5) yes
Mo S3 . 2.2089(5) yes
Mo S4 . 2.2143(5) yes
S1 Cu1 . 2.2136(5) yes
S2 Cu1 . 2.2111(5) yes
S3 Cu2 . 2.2156(5) yes
S4 Cu2 . 2.2101(5) yes
Cu1 C1 . 1.889(2) yes
C1 N1 . 1.137(3) yes
Cu2 C2 . 1.890(2) yes
C2 N2 . 1.136(3) yes
N3 C3 . 1.515(2) ?
N3 C5 . 1.521(2) ?
N3 C7 . 1.522(2) ?
N3 C9 . 1.519(2) ?
C3 C4 . 1.513(3) ?
C5 C6 . 1.505(3) ?
C7 C8 . 1.510(3) ?
C9 C10 . 1.512(3) ?
N4 C11 . 1.516(2) ?
N4 C13 . 1.520(2) ?
N4 C15 . 1.521(2) ?
N4 C17 . 1.516(2) ?
C11 C12 . 1.520(3) ?
C13 C14 . 1.517(3) ?
C15 C16 . 1.516(3) ?
C17 C18 . 1.510(3) ?

loop_
_geom_hbond_atom_site_label_D
_geom_hbond_atom_site_label_H
_geom_hbond_atom_site_label_A
_geom_hbond_site_symmetry_A
_geom_hbond_distance_DH
_geom_hbond_distance_HA
_geom_hbond_distance_DA
_geom_hbond_angle_DHA
_geom_hbond_publ_flag
O1 H1A N1 1_445 0.79(3) 2.10(3) 2.889(3) 178(3) yes
O1 H1B N2 . 0.79(3) 2.12(3) 2.897(3) 170(3) yes
